data_7216982
loop_
_publ_author_name
'Sun, Duoli'
'Lindeman, Sergey V.'
'Rathore, Rajendra'
'Kochi, Jay K.'

_publ_section_title
;
 Intramolecular (electron) delocalization between aromatic donors and
 their tethered cation--radicals. Application of electrochemical and
 structural probes&#x2020;
;
_journal_issue 9
_journal_name_full 'Journal of the Chemical Society, Perkin Transactions 2'
_journal_page_first 1585
_journal_paper_doi 10.1039/b103139m
_journal_year 2001
_chemical_compound_source 'chemical synthesis'
_chemical_formula_sum 'C28 H34 O4'
_chemical_formula_weight 434.55
_chemical_name_systematic
; 
2,2",5,5"-tetramethoxy-4,2',3',5',6',4"-hexamethylterphenyl 
;
_space_group_IT_number 15
_symmetry_cell_setting monoclinic
_symmetry_space_group_name_Hall '-C 2yc'
_symmetry_space_group_name_H-M 'C 1 2/c 1'
_atom_sites_solution_hydrogens geom
_atom_sites_solution_primary direct
_atom_sites_solution_secondary difmap
_audit_creation_method SHELXL
_cell_angle_alpha 90.00
_cell_angle_beta 94.8830(10)
_cell_angle_gamma 90.00
_cell_formula_units_Z 4
_cell_length_a 22.0278(10)
_cell_length_b 7.3676(3)
_cell_length_c 14.2868(6)
_cell_measurement_reflns_used 7341
_cell_measurement_temperature 93(2)
_cell_measurement_theta_max 35
_cell_measurement_theta_min 2
_cell_volume 2310.22(17)
_computing_cell_refinement 'SAINT V4.050 (Siemens, 1989-95)'
_computing_data_collection 'SMART V4.050 (Siemens, 1989-95)'
_computing_data_reduction 'SAINT & SADABS V2.03 (Sheldrick, 2000)'
_computing_molecular_graphics 'XP V5.06 (Siemens, 1996)'
_computing_publication_material 'SHELXL-93 & XCIF V5.05 (Siemens, 1996)'
_computing_structure_refinement 'SHELXL-93 (Sheldrick, 1993)'
_computing_structure_solution 'SHELXS-86 (Sheldrick, 1990)'
_diffrn_ambient_temperature 93(2)
_diffrn_measurement_device 'Siemens/Bruker SMART 1K'
_diffrn_measurement_method
;
\w-scan, frame range 0.3 deg, hemisphere
;
_diffrn_radiation_monochromator graphite
_diffrn_radiation_source 'normal-focus sealed tube'
_diffrn_radiation_type MoK\a
_diffrn_radiation_wavelength 0.71073
_diffrn_reflns_av_R_equivalents 0.0211
_diffrn_reflns_av_sigmaI/netI 0.0190
_diffrn_reflns_limit_h_max 35
_diffrn_reflns_limit_h_min -35
_diffrn_reflns_limit_k_max 11
_diffrn_reflns_limit_k_min 0
_diffrn_reflns_limit_l_max 23
_diffrn_reflns_limit_l_min 0
_diffrn_reflns_number 16277
_diffrn_reflns_theta_max 35.59
_diffrn_reflns_theta_min 1.86
_exptl_absorpt_coefficient_mu 0.082
_exptl_absorpt_correction_T_max 0.962
_exptl_absorpt_correction_T_min 0.809
_exptl_absorpt_correction_type 'Semi-empirical (SADABS procedure)'
_exptl_crystal_colour colorless
_exptl_crystal_density_diffrn 1.249
_exptl_crystal_density_method none
_exptl_crystal_description prism
_exptl_crystal_F_000 936
_exptl_crystal_size_max 0.4
_exptl_crystal_size_mid 0.15
_exptl_crystal_size_min 0.15
_refine_diff_density_max 0.546
_refine_diff_density_min -0.233
_refine_diff_density_rms 0.057
_refine_ls_extinction_method none
_refine_ls_goodness_of_fit_all 1.019
_refine_ls_goodness_of_fit_obs 1.081
_refine_ls_hydrogen_treatment refall
_refine_ls_matrix_type full
_refine_ls_number_parameters 225
_refine_ls_number_reflns 5016
_refine_ls_number_restraints 0
_refine_ls_restrained_S_all 1.154
_refine_ls_restrained_S_obs 1.081
_refine_ls_R_factor_all 0.0519
_refine_ls_R_factor_obs 0.0399
_refine_ls_shift/esd_max -0.095
_refine_ls_shift/esd_mean 0.008
_refine_ls_structure_factor_coef Fsqd
_refine_ls_weighting_details 'w=1/[\s^2^(Fo^2^)+(0.0885P)^2^+0.0000P] where P=(Fo^2^+2Fc^2^)/3'
_refine_ls_weighting_scheme calc
_refine_ls_wR_factor_all 0.1393
_refine_ls_wR_factor_obs 0.1161
_reflns_number_observed 3995
_reflns_number_total 5036
_reflns_observed_criterion >2sigma(I)
_cod_data_source_file b103139m.txt
_cod_data_source_block sunisx
_cod_depositor_comments
;
The following automatic conversions were performed:

'_refine_ls_weighting_scheme' value 'calc
w=1/[\s^2^(Fo^2^)+(0.0885P)^2^+0.0000P] where P=(Fo^2^+2Fc^2^)/3' was
changed to 'calc'. New tag '_refine_ls_weighting_details' was
created. The value of the new tag was set to
'w=1/[\s^2^(Fo^2^)+(0.0885P)^2^+0.0000P] where P=(Fo^2^+2Fc^2^)/3'.

Automatic conversion script
Id: cif_fix_values 3143 2015-03-26 13:38:13Z robertas 
;
_cod_original_cell_volume 2310.2(2)
_cod_original_sg_symbol_H-M C2/c
_cod_database_code 7216982

loop_
_symmetry_equiv_pos_as_xyz
'x, y, z'
'-x, y, -z+1/2'
'x+1/2, y+1/2, z'
'-x+1/2, y+1/2, -z+1/2'
'-x, -y, -z'
'x, -y, z-1/2'
'-x+1/2, -y+1/2, -z'
'x+1/2, -y+1/2, z-1/2'

loop_
_atom_site_aniso_label
_atom_site_aniso_U_11
_atom_site_aniso_U_22
_atom_site_aniso_U_33
_atom_site_aniso_U_23
_atom_site_aniso_U_13
_atom_site_aniso_U_12
O1 0.0100(2) 0.0379(3) 0.0166(2) 0.0058(2) 0.0015(2) -0.0032(2)
O2 0.0095(2) 0.0297(2) 0.0159(2) 0.0058(2) 0.0013(2) 0.0001(2)
C1 0.0079(2) 0.0220(3) 0.0135(2) 0.0009(2) -0.0009(2) 0.0006(2)
C2 0.0095(2) 0.0232(3) 0.0151(2) -0.0021(2) -0.0013(2) 0.0006(2)
C3 0.0092(2) 0.0218(3) 0.0178(3) -0.0015(2) -0.0010(2) 0.0016(2)
C4 0.0151(3) 0.0334(4) 0.0260(3) -0.0123(3) -0.0053(3) 0.0024(3)
C5 0.0141(3) 0.0269(3) 0.0385(4) -0.0108(3) -0.0049(3) 0.0057(2)
C11 0.0086(2) 0.0207(3) 0.0136(2) 0.0008(2) -0.0014(2) 0.0009(2)
C12 0.0089(2) 0.0208(3) 0.0144(2) 0.0013(2) 0.0004(2) -0.0009(2)
C13 0.0104(2) 0.0176(2) 0.0133(2) 0.0009(2) -0.0006(2) 0.0002(2)
C14 0.0093(2) 0.0148(2) 0.0131(2) -0.0001(2) -0.0011(2) 0.0010(2)
C15 0.0084(2) 0.0172(2) 0.0137(2) 0.0009(2) 0.0000(2) 0.0007(2)
C16 0.0095(2) 0.0211(3) 0.0140(2) 0.0023(2) -0.0007(2) 0.0011(2)
C17 0.0158(3) 0.0446(4) 0.0189(3) 0.0097(3) 0.0047(2) 0.0033(3)
C18 0.0100(2) 0.0198(3) 0.0170(3) 0.0025(2) -0.0020(2) 0.0014(2)
C19 0.0167(3) 0.0224(3) 0.0155(3) 0.0024(2) 0.0041(2) 0.0023(2)

loop_
_atom_site_label
_atom_site_type_symbol
_atom_site_fract_x
_atom_site_fract_y
_atom_site_fract_z
_atom_site_U_iso_or_equiv
_atom_site_thermal_displace_type
_atom_site_occupancy
_atom_site_calc_flag
_atom_site_refinement_flags
O1 O 0.07383(2) 0.31521(8) 0.22258(4) 0.02148(12) Uani 1 d .
O2 O 0.28370(2) 0.49588(7) 0.05682(4) 0.01833(11) Uani 1 d .
C1 C 0.05787(3) 0.46663(9) 0.04495(4) 0.01459(11) Uani 1 d .
C2 C 0.02555(3) 0.62288(9) 0.06780(4) 0.01606(12) Uani 1 d .
C3 C 0.03243(3) 0.34343(9) -0.02255(5) 0.01640(12) Uani 1 d .
C4 C 0.05320(4) 0.75318(11) 0.14123(6) 0.0252(2) Uani 1 d .
C5 C 0.06719(3) 0.17569(11) -0.04776(7) 0.0269(2) Uani 1 d .
C11 C 0.11992(3) 0.43290(9) 0.09316(4) 0.01444(11) Uani 1 d .
C12 C 0.12672(3) 0.35698(9) 0.18342(4) 0.01474(11) Uani 1 d .
C13 C 0.18493(3) 0.32616(8) 0.22774(4) 0.01387(11) Uani 1 d .
C14 C 0.23730(3) 0.37015(8) 0.18391(4) 0.01251(11) Uani 1 d .
C15 C 0.23029(3) 0.44926(8) 0.09459(4) 0.01316(11) Uani 1 d .
C16 C 0.17244(3) 0.47847(9) 0.04979(4) 0.01494(12) Uani 1 d .
C17 C 0.07792(4) 0.27151(13) 0.31989(5) 0.0262(2) Uani 1 d .
C18 C 0.29982(3) 0.32872(9) 0.22961(5) 0.01580(12) Uani 1 d .
C19 C 0.28015(3) 0.53588(9) -0.04117(5) 0.01802(13) Uani 1 d .
H4A H 0.0454(13) 0.6888(33) 0.2074(19) 0.031(6) Uiso 0.50 d P
H4B H 0.0324(11) 0.8753(30) 0.1463(18) 0.020(5) Uiso 0.50 d P
H4C H 0.0994(13) 0.7649(39) 0.1334(20) 0.038(7) Uiso 0.50 d P
H4D H 0.0243(13) 0.8010(41) 0.1841(21) 0.040(7) Uiso 0.50 d P
H4E H 0.0571(15) 0.8819(40) 0.1142(22) 0.048(8) Uiso 0.50 d P
H4F H 0.0861(14) 0.6975(38) 0.1729(22) 0.043(7) Uiso 0.50 d P
H5A H 0.0453(6) 0.0694(18) -0.0341(9) 0.037(3) Uiso 1 d .
H5B H 0.0749(7) 0.1727(18) -0.1174(11) 0.051(4) Uiso 1 d .
H5C H 0.1060(7) 0.1709(18) -0.0158(11) 0.049(4) Uiso 1 d .
H13 H 0.1892(5) 0.2685(14) 0.2912(8) 0.021(2) Uiso 1 d .
H16 H 0.1664(5) 0.5329(14) -0.0171(8) 0.025(3) Uiso 1 d .
H17A H 0.0372(6) 0.2605(16) 0.3363(10) 0.038(3) Uiso 1 d .
H17B H 0.0976(6) 0.3721(18) 0.3531(10) 0.046(4) Uiso 1 d .
H17C H 0.1008(6) 0.1615(17) 0.3351(9) 0.042(3) Uiso 1 d .
H18A H 0.2963(5) 0.2547(15) 0.2857(8) 0.025(3) Uiso 1 d .
H18B H 0.3222(6) 0.4413(17) 0.2486(9) 0.036(3) Uiso 1 d .
H18C H 0.3251(6) 0.2662(17) 0.1859(9) 0.035(3) Uiso 1 d .
H19A H 0.2548(5) 0.6455(14) -0.0559(8) 0.024(2) Uiso 1 d .
H19B H 0.2617(6) 0.4338(16) -0.0780(9) 0.032(3) Uiso 1 d .
H19C H 0.3236(6) 0.5514(16) -0.0543(8) 0.029(3) Uiso 1 d .

loop_
_atom_type_symbol
_atom_type_description
_atom_type_scat_dispersion_real
_atom_type_scat_dispersion_imag
_atom_type_scat_source
C C 0.0033 0.0016 'International Tables Vol C Tables 4.2.6.8 and 6.1.1.4'
H H 0.0000 0.0000 'International Tables Vol C Tables 4.2.6.8 and 6.1.1.4'
O O 0.0106 0.0060 'International Tables Vol C Tables 4.2.6.8 and 6.1.1.4'

loop_
_geom_angle_atom_site_label_1
_geom_angle_atom_site_label_2
_geom_angle_atom_site_label_3
_geom_angle
_geom_angle_site_symmetry_1
C12 O1 C17 117.69(5) .
C15 O2 C19 117.28(5) .
C3 C1 C2 120.51(6) .
C3 C1 C11 120.21(5) .
C2 C1 C11 119.28(5) .
C3 C2 C1 119.77(6) 5_565
C3 C2 C4 120.29(6) 5_565
C1 C2 C4 119.94(6) .
C2 C3 C1 119.72(6) 5_565
C2 C3 C5 119.59(6) 5_565
C1 C3 C5 120.69(6) .
C2 C4 H4A 104.0(13) .
C2 C4 H4B 117.1(13) .
H4A C4 H4B 102.6(19) .
C2 C4 H4C 108.6(14) .
H4A C4 H4C 111.2(20) .
H4B C4 H4C 112.8(21) .
C2 C4 H4D 114.5(16) .
H4A C4 H4D 57.0(19) .
H4B C4 H4D 47.1(17) .
H4C C4 H4D 136.9(21) .
C2 C4 H4E 111.5(17) .
H4A C4 H4E 138.9(21) .
H4B C4 H4E 42.6(17) .
H4C C4 H4E 76.6(23) .
H4D C4 H4E 89.0(22) .
C2 C4 H4F 108.3(17) .
H4A C4 H4F 63.4(20) .
H4B C4 H4F 134.6(21) .
H4C C4 H4F 49.4(19) .
H4D C4 H4F 112.2(25) .
H4E C4 H4F 120.5(25) .
C3 C5 H5A 110.5(8) .
C3 C5 H5B 112.2(8) .
H5A C5 H5B 108.1(11) .
C3 C5 H5C 112.0(8) .
H5A C5 H5C 109.1(11) .
H5B C5 H5C 104.7(12) .
C16 C11 C12 118.39(5) .
C16 C11 C1 120.87(5) .
C12 C11 C1 120.73(5) .
O1 C12 C13 123.86(6) .
O1 C12 C11 115.94(5) .
C13 C12 C11 120.20(6) .
C14 C13 C12 121.29(6) .
C14 C13 H13 119.2(6) .
C12 C13 H13 119.5(6) .
C13 C14 C15 118.32(5) .
C13 C14 C18 121.26(5) .
C15 C14 C18 120.40(5) .
O2 C15 C16 124.01(5) .
O2 C15 C14 115.41(5) .
C16 C15 C14 120.58(5) .
C15 C16 C11 121.20(6) .
C15 C16 H16 121.6(6) .
C11 C16 H16 117.2(6) .
O1 C17 H17A 106.1(8) .
O1 C17 H17B 107.2(8) .
H17A C17 H17B 109.9(11) .
O1 C17 H17C 113.4(8) .
H17A C17 H17C 111.0(11) .
H17B C17 H17C 109.2(11) .
C14 C18 H18A 109.6(7) .
C14 C18 H18B 111.3(8) .
H18A C18 H18B 108.3(10) .
C14 C18 H18C 111.5(7) .
H18A C18 H18C 110.3(10) .
H18B C18 H18C 105.7(11) .
O2 C19 H19A 111.0(6) .
O2 C19 H19B 110.6(7) .
H19A C19 H19B 108.0(10) .
O2 C19 H19C 103.6(7) .
H19A C19 H19C 113.4(9) .
H19B C19 H19C 110.2(10) .

loop_
_geom_bond_atom_site_label_1
_geom_bond_atom_site_label_2
_geom_bond_distance
_geom_bond_site_symmetry_2
O1 C12 1.3698(8) .
O1 C17 1.4225(9) .
O2 C15 1.3788(8) .
O2 C19 1.4262(8) .
C1 C3 1.4057(9) .
C1 C2 1.4064(9) .
C1 C11 1.4981(9) .
C2 C3 1.4037(9) 5_565
C2 C4 1.5113(9) .
C3 C2 1.4036(9) 5_565
C3 C5 1.5133(10) .
C4 H4A 1.08(3) .
C4 H4B 1.01(2) .
C4 H4C 1.04(3) .
C4 H4D 0.99(3) .
C4 H4E 1.03(3) .
C4 H4F 0.92(3) .
C5 H5A 0.948(13) .
C5 H5B 1.02(2) .
C5 H5C 0.93(2) .
C11 C16 1.3989(9) .
C11 C12 1.4018(8) .
C12 C13 1.3995(8) .
C13 C14 1.3966(8) .
C13 H13 0.998(11) .
C14 C15 1.3996(8) .
C14 C18 1.5044(8) .
C15 C16 1.3933(8) .
C16 H16 1.035(11) .
C17 H17A 0.950(13) .
C17 H17B 0.963(14) .
C17 H17C 0.969(13) .
C18 H18A 0.978(11) .
C18 H18B 0.990(13) .
C18 H18C 0.986(12) .
C19 H19A 0.993(11) .
C19 H19B 0.985(12) .
C19 H19C 0.998(12) .
